data_7206707
loop_
_publ_author_name
'Sun, Di'
'Li, Yun-Hua'
'Hao, Hong-Jun'
'Liu, Fu-Jing'
'Zhao, Yang'
'Huang, Rong-Bin'
'Zheng, Lan-Sun'

_publ_section_title
;
 Syntheses, structures and photoluminescent properties of a series of
 Ag(i) coordination architectures based on
 2,4-diamino-6-methyl-1,3,5-triazine and dicarboxylates: from a 0D
 discrete molecule to a 3D infinite network
;
_journal_issue 21
_journal_name_full CrystEngComm
_journal_page_first 6431
_journal_paper_doi 10.1039/c1ce05683b
_journal_volume 13
_journal_year 2011
_chemical_formula_moiety 'C7 H11 Ag N5 O2'
_chemical_formula_sum 'C7 H11 Ag N5 O2'
_chemical_formula_weight 305.08
_chemical_name_systematic
;
?
;
_space_group_IT_number 15
_symmetry_cell_setting monoclinic
_symmetry_space_group_name_Hall '-C 2yc'
_symmetry_space_group_name_H-M 'C 1 2/c 1'
_atom_sites_solution_hydrogens geom
_atom_sites_solution_primary direct
_atom_sites_solution_secondary difmap
_audit_creation_method SHELXL-97
_cell_angle_alpha 90.00
_cell_angle_beta 123.095(4)
_cell_angle_gamma 90.00
_cell_formula_units_Z 8
_cell_length_a 11.786(3)
_cell_length_b 23.065(7)
_cell_length_c 8.343(2)
_cell_measurement_reflns_used 2833
_cell_measurement_temperature 173(2)
_cell_measurement_theta_max 56.493
_cell_measurement_theta_min 4.487
_cell_volume 1900.1(9)
_computing_structure_refinement 'SHELXL-97 (Sheldrick, 1997)'
_computing_structure_solution 'SHELXS-97 (Sheldrick, 1990)'
_diffrn_ambient_temperature 173(2)
_diffrn_detector_area_resol_mean none
_diffrn_measured_fraction_theta_full 0.996
_diffrn_measured_fraction_theta_max 0.996
_diffrn_measurement_device_type 'Bruker SMART CCD'
_diffrn_measurement_method '\f and \w'
_diffrn_radiation_monochromator graphite
_diffrn_radiation_source 'fine-focus sealed tube'
_diffrn_radiation_type MoK\a
_diffrn_radiation_wavelength 0.71073
_diffrn_reflns_av_R_equivalents 0.0369
_diffrn_reflns_av_sigmaI/netI 0.0332
_diffrn_reflns_limit_h_max 13
_diffrn_reflns_limit_h_min -13
_diffrn_reflns_limit_k_max 27
_diffrn_reflns_limit_k_min -25
_diffrn_reflns_limit_l_max 9
_diffrn_reflns_limit_l_min -9
_diffrn_reflns_number 5455
_diffrn_reflns_theta_full 24.99
_diffrn_reflns_theta_max 24.99
_diffrn_reflns_theta_min 1.77
_diffrn_standards_interval_count 0
_diffrn_standards_interval_time none
_diffrn_standards_number none
_exptl_absorpt_coefficient_mu 2.110
_exptl_absorpt_correction_T_max 0.8167
_exptl_absorpt_correction_T_min 0.7859
_exptl_absorpt_correction_type multi-scan
_exptl_absorpt_process_details 'SADABS (Bruker, 2002)'
_exptl_crystal_colour colorless
_exptl_crystal_density_diffrn 2.133
_exptl_crystal_density_method 'not measured'
_exptl_crystal_description Block
_exptl_crystal_F_000 1208
_exptl_crystal_size_max 0.12
_exptl_crystal_size_mid 0.11
_exptl_crystal_size_min 0.10
_refine_diff_density_max 1.420
_refine_diff_density_min -0.465
_refine_diff_density_rms 0.168
_refine_ls_extinction_method none
_refine_ls_goodness_of_fit_ref 1.083
_refine_ls_hydrogen_treatment constr
_refine_ls_matrix_type full
_refine_ls_number_parameters 140
_refine_ls_number_reflns 1659
_refine_ls_number_restraints 0
_refine_ls_restrained_S_all 1.083
_refine_ls_R_factor_all 0.0379
_refine_ls_R_factor_gt 0.0331
_refine_ls_shift/su_max 0.001
_refine_ls_shift/su_mean 0.000
_refine_ls_structure_factor_coef Fsqd
_refine_ls_weighting_details 'calc w=1/[\s^2^(Fo^2^)+(0.0557P)^2^+0.0000P] where P=(Fo^2^+2Fc^2^)/3'
_refine_ls_weighting_scheme calc
_refine_ls_wR_factor_gt 0.0844
_refine_ls_wR_factor_ref 0.0868
_reflns_number_gt 1452
_reflns_number_total 1659
_reflns_threshold_expression >2sigma(I)
_cod_data_source_file c1ce05683b.txt
_cod_data_source_block p4
_cod_depositor_comments
;
The following automatic conversions were performed:

'_symmetry_cell_setting' value 'Monoclinic' changed to 'monoclinic'
according to /home/saulius/struct/CIF-dictionaries/cif_core.dic
dictionary named 'cif_core.dic' version 2.4.1 from 2010-06-29.

Automatic conversion script
Id: cif_fix_values 1715 2011-07-08 13:25:40Z adriana 
;
_cod_original_cell_volume 1900.0(9)
_cod_original_sg_symbol_H-M C2/c
_cod_database_code 7206707

loop_
_symmetry_equiv_pos_as_xyz
'x, y, z'
'-x, y, -z+1/2'
'x+1/2, y+1/2, z'
'-x+1/2, y+1/2, -z+1/2'
'-x, -y, -z'
'x, -y, z-1/2'
'-x+1/2, -y+1/2, -z'
'x+1/2, -y+1/2, z-1/2'

loop_
_atom_site_label
_atom_site_type_symbol
_atom_site_fract_x
_atom_site_fract_y
_atom_site_fract_z
_atom_site_U_iso_or_equiv
_atom_site_adp_type
_atom_site_occupancy
_atom_site_symmetry_multiplicity
_atom_site_calc_flag
_atom_site_refinement_flags
Ag1 Ag 1.0000 0.628016(16) 0.7500 0.02484(17) Uani 1 2 d S
Ag2 Ag 1.0000 0.501865(16) 0.7500 0.02233(17) Uani 1 2 d S
C1 C 0.7919(4) 0.56267(14) 0.8122(5) 0.0176(8) Uani 1 1 d .
C2 C 0.6955(4) 0.56457(16) 0.8784(6) 0.0218(8) Uani 1 1 d .
H2A H 0.7129 0.6003 0.9544 0.026 Uiso 1 1 calc R
H2B H 0.7138 0.5310 0.9632 0.026 Uiso 1 1 calc R
C3 C 0.5471(4) 0.56345(14) 0.7141(6) 0.0179(8) Uani 1 1 d .
H3C H 0.5274 0.5978 0.6316 0.021 Uiso 1 1 calc R
H3D H 0.5298 0.5284 0.6355 0.021 Uiso 1 1 calc R
C4 C 1.0000 0.9092(2) 0.7500 0.0263(13) Uani 1 2 d S
H4A H 1.0814 0.9234 0.7581 0.039 Uiso 0.50 1 calc PR
H4B H 0.9993 0.9234 0.8602 0.039 Uiso 0.50 1 calc PR
H4C H 0.9193 0.9234 0.6317 0.039 Uiso 0.50 1 calc PR
C5 C 1.0000 0.8445(2) 0.7500 0.0194(11) Uani 1 2 d S
C6 C 0.9002(4) 0.76001(15) 0.7412(5) 0.0193(8) Uani 1 1 d .
C7 C 1.0763(4) 0.36292(14) 0.7066(5) 0.0195(8) Uani 1 1 d .
C8 C 1.0000 0.2787(2) 0.7500 0.0232(12) Uani 1 2 d S
C9 C 1.0000 0.2139(2) 0.7500 0.0330(14) Uani 1 2 d S
H9A H 0.9345 0.1997 0.7786 0.050 Uiso 0.50 1 calc PR
H9B H 1.0906 0.1997 0.8474 0.050 Uiso 0.50 1 calc PR
H9C H 0.9748 0.1997 0.6239 0.050 Uiso 0.50 1 calc PR
N1 N 1.0000 0.72926(18) 0.7500 0.0193(10) Uani 1 2 d S
N2 N 0.8951(3) 0.81898(12) 0.7387(4) 0.0214(7) Uani 1 1 d .
N3 N 0.7993(3) 0.73256(13) 0.7357(5) 0.0264(8) Uani 1 1 d .
H3A H 0.7982 0.6944 0.7379 0.032 Uiso 1 1 calc R
H3B H 0.7335 0.7525 0.7299 0.032 Uiso 1 1 calc R
N4 N 1.0000 0.39389(19) 0.7500 0.0160(9) Uani 1 2 d S
N6 N 1.1498(3) 0.39005(13) 0.6520(4) 0.0206(7) Uani 1 1 d .
H6A H 1.1482 0.4281 0.6445 0.025 Uiso 1 1 calc R
H6B H 1.1999 0.3699 0.6236 0.025 Uiso 1 1 calc R
N7 N 1.0844(3) 0.30431(13) 0.7144(4) 0.0221(7) Uani 1 1 d .
O1 O 0.8529(3) 0.51521(11) 0.8348(4) 0.0254(6) Uani 1 1 d .
O2 O 0.8050(3) 0.60643(11) 0.7387(4) 0.0278(6) Uani 1 1 d .

loop_
_atom_site_aniso_label
_atom_site_aniso_U_11
_atom_site_aniso_U_22
_atom_site_aniso_U_33
_atom_site_aniso_U_23
_atom_site_aniso_U_13
_atom_site_aniso_U_12
Ag1 0.0255(3) 0.0139(3) 0.0454(3) 0.000 0.0260(2) 0.000
Ag2 0.0210(3) 0.0160(3) 0.0378(3) 0.000 0.0210(2) 0.000
C1 0.0103(18) 0.0171(19) 0.025(2) -0.0033(14) 0.0094(16) -0.0037(14)
C2 0.016(2) 0.028(2) 0.022(2) 0.0016(15) 0.0107(17) 0.0026(15)
C3 0.018(2) 0.0139(19) 0.0225(19) 0.0000(14) 0.0119(17) -0.0011(14)
C4 0.033(3) 0.014(3) 0.043(3) 0.000 0.028(3) 0.000
C5 0.024(3) 0.015(3) 0.025(3) 0.000 0.017(2) 0.000
C6 0.020(2) 0.0130(17) 0.024(2) -0.0004(14) 0.0118(17) -0.0016(15)
C7 0.017(2) 0.0127(17) 0.0189(19) -0.0024(14) 0.0038(16) -0.0012(14)
C8 0.026(3) 0.018(3) 0.030(3) 0.000 0.018(3) 0.000
C9 0.043(4) 0.008(3) 0.064(4) 0.000 0.040(3) 0.000
N1 0.022(2) 0.007(2) 0.034(3) 0.000 0.019(2) 0.000
N2 0.0231(18) 0.0106(15) 0.0328(19) 0.0008(12) 0.0167(16) 0.0015(12)
N3 0.0219(18) 0.0150(16) 0.050(2) -0.0003(14) 0.0242(17) 0.0036(13)
N4 0.014(2) 0.014(2) 0.021(2) 0.000 0.0109(19) 0.000
N6 0.0258(17) 0.0122(15) 0.0355(19) -0.0006(13) 0.0242(15) -0.0007(13)
N7 0.0241(17) 0.0121(15) 0.0369(19) 0.0012(13) 0.0211(15) 0.0013(13)
O1 0.0251(16) 0.0160(13) 0.0445(18) 0.0004(12) 0.0251(14) 0.0014(12)
O2 0.0252(15) 0.0185(14) 0.0497(18) 0.0103(13) 0.0268(14) 0.0057(12)

loop_
_atom_type_symbol
_atom_type_description
_atom_type_scat_dispersion_real
_atom_type_scat_dispersion_imag
_atom_type_scat_source
C C 0.0033 0.0016 'International Tables Vol C Tables 4.2.6.8 and 6.1.1.4'
H H 0.0000 0.0000 'International Tables Vol C Tables 4.2.6.8 and 6.1.1.4'
N N 0.0061 0.0033 'International Tables Vol C Tables 4.2.6.8 and 6.1.1.4'
O O 0.0106 0.0060 'International Tables Vol C Tables 4.2.6.8 and 6.1.1.4'
Ag Ag -0.8971 1.1015 'International Tables Vol C Tables 4.2.6.8 and 6.1.1.4'

loop_
_geom_angle_atom_site_label_1
_geom_angle_atom_site_label_2
_geom_angle_atom_site_label_3
_geom_angle
_geom_angle_site_symmetry_1
_geom_angle_site_symmetry_3
_geom_angle_publ_flag
O2 Ag1 O2 155.02(13) . 2_756 y
O2 Ag1 N1 102.49(7) . . y
O2 Ag1 N1 102.49(7) 2_756 . ?
O2 Ag1 Ag2 77.51(7) . . y
O2 Ag1 Ag2 77.51(7) 2_756 . ?
N1 Ag1 Ag2 180.0 . . ?
O1 Ag2 O1 164.09(14) 2_756 . y
O1 Ag2 N4 97.96(7) 2_756 . ?
O1 Ag2 N4 97.96(7) . . y
O1 Ag2 Ag1 82.04(7) 2_756 . ?
O1 Ag2 Ag1 82.04(7) . . ?
N4 Ag2 Ag1 180.0 . . ?
O2 C1 O1 124.5(3) . . ?
O2 C1 C2 118.8(3) . . ?
O1 C1 C2 116.7(3) . . ?
C1 C2 C3 113.2(3) . . ?
C1 C2 H2A 108.9 . . ?
C3 C2 H2A 108.9 . . ?
C1 C2 H2B 108.9 . . ?
C3 C2 H2B 108.9 . . ?
H2A C2 H2B 107.8 . . ?
C3 C3 C2 111.8(4) 2_656 . ?
C3 C3 H3C 109.3 2_656 . ?
C2 C3 H3C 109.3 . . ?
C3 C3 H3D 109.3 2_656 . ?
C2 C3 H3D 109.3 . . ?
H3C C3 H3D 107.9 . . ?
C5 C4 H4A 109.5 . . ?
C5 C4 H4B 109.5 . . ?
H4A C4 H4B 109.5 . . ?
C5 C4 H4C 109.5 . . ?
H4A C4 H4C 109.5 . . ?
H4B C4 H4C 109.5 . . ?
N2 C5 N2 127.2(5) . 2_756 ?
N2 C5 C4 116.4(2) . . ?
N2 C5 C4 116.4(2) 2_756 . ?
N3 C6 N1 119.5(3) . . ?
N3 C6 N2 116.4(3) . . ?
N1 C6 N2 124.0(3) . . ?
N6 C7 N4 119.8(3) . . ?
N6 C7 N7 116.3(3) . . ?
N4 C7 N7 123.9(4) . . ?
N7 C8 N7 126.9(5) 2_756 . ?
N7 C8 C9 116.5(3) 2_756 . ?
N7 C8 C9 116.5(3) . . ?
C8 C9 H9A 109.5 . . ?
C8 C9 H9B 109.5 . . ?
H9A C9 H9B 109.5 . . ?
C8 C9 H9C 109.5 . . ?
H9A C9 H9C 109.5 . . ?
H9B C9 H9C 109.5 . . ?
C6 N1 C6 116.1(4) 2_756 . ?
C6 N1 Ag1 121.9(2) 2_756 . ?
C6 N1 Ag1 121.9(2) . . ?
C5 N2 C6 114.3(3) . . ?
C6 N3 H3A 120.0 . . ?
C6 N3 H3B 120.0 . . ?
H3A N3 H3B 120.0 . . ?
C7 N4 C7 115.8(4) 2_756 . ?
C7 N4 Ag2 122.1(2) 2_756 . ?
C7 N4 Ag2 122.1(2) . . ?
C7 N6 H6A 120.0 . . ?
C7 N6 H6B 120.0 . . ?
H6A N6 H6B 120.0 . . ?
C8 N7 C7 114.5(4) . . ?
C1 O1 Ag2 123.4(2) . . ?
C1 O2 Ag1 123.4(2) . . ?

loop_
_geom_bond_atom_site_label_1
_geom_bond_atom_site_label_2
_geom_bond_distance
_geom_bond_site_symmetry_2
_geom_bond_publ_flag
Ag1 O2 2.302(3) . ?
Ag1 O2 2.302(3) 2_756 y
Ag1 N1 2.335(4) . y
Ag1 Ag2 2.9097(10) . y
Ag2 O1 2.223(3) 2_756 ?
Ag2 O1 2.223(3) . ?
Ag2 N4 2.490(4) . ?
C1 O2 1.234(4) . ?
C1 O1 1.266(4) . ?
C1 C2 1.511(5) . ?
C2 C3 1.524(5) . ?
C2 H2A 0.9900 . ?
C2 H2B 0.9900 . ?
C3 C3 1.521(8) 2_656 ?
C3 H3C 0.9900 . ?
C3 H3D 0.9900 . ?
C4 C5 1.492(7) . ?
C4 H4A 0.9800 . ?
C4 H4B 0.9800 . ?
C4 H4C 0.9800 . ?
C5 N2 1.326(4) . ?
C5 N2 1.326(4) 2_756 ?
C6 N3 1.326(5) . ?
C6 N1 1.340(4) . ?
C6 N2 1.361(4) . ?
C7 N6 1.334(5) . ?
C7 N4 1.344(4) . ?
C7 N7 1.354(4) . ?
C8 N7 1.322(4) 2_756 ?
C8 N7 1.322(4) . ?
C8 C9 1.494(8) . ?
C9 H9A 0.9800 . ?
C9 H9B 0.9800 . ?
C9 H9C 0.9800 . ?
N1 C6 1.340(4) 2_756 ?
N3 H3A 0.8800 . ?
N3 H3B 0.8800 . ?
N4 C7 1.344(4) 2_756 ?
N6 H6A 0.8800 . ?
N6 H6B 0.8800 . ?

loop_
_geom_hbond_atom_site_label_D
_geom_hbond_atom_site_label_H
_geom_hbond_atom_site_label_A
_geom_hbond_distance_DH
_geom_hbond_distance_HA
_geom_hbond_distance_DA
_geom_hbond_angle_DHA
_geom_hbond_site_symmetry_A
N3 H3A O2 0.88 2.03 2.910(4) 176.2 .
N3 H3B N7 0.88 2.07 2.949(4) 176.2 3_455
N6 H6A O1 0.88 2.02 2.890(4) 171.5 2_756
N6 H6B N2 0.88 2.28 3.047(4) 146.2 3_545
